data_7009599
loop_
_publ_author_name
'Plater, M. John'
'Foreman, Mark R. St. J.'
'Gelbrich, Thomas'
'Coles, Simon J.'
'Hursthouse, Michael B.'

_publ_section_title
;
 Synthesis and characterisation of infinite co-ordination networks from
 flexible dipyridyl ligands and cadmium salts&#x200A;&#x2020;
;
_journal_issue 18
_journal_name_full 'Journal of the Chemical Society, Dalton Transactions'
_journal_page_first 3065
_journal_paper_doi 10.1039/b002251i
_journal_year 2000
_chemical_formula_sum 'C52 H58 Cd2 N12 O13'
_chemical_formula_weight 1283.90
_chemical_name_systematic
; 
 ? 
;
_space_group_IT_number 2
_symmetry_cell_setting triclinic
_symmetry_space_group_name_Hall '-P 1'
_symmetry_space_group_name_H-M 'P -1'
_atom_sites_solution_hydrogens geom
_atom_sites_solution_primary direct
_atom_sites_solution_secondary difmap
_audit_creation_method SHELXL-97
_cell_angle_alpha 79.950(10)
_cell_angle_beta 80.230(10)
_cell_angle_gamma 72.850(10)
_cell_formula_units_Z 2
_cell_length_a 11.0120(10)
_cell_length_b 15.0420(10)
_cell_length_c 18.0650(10)
_cell_measurement_temperature 150(2)
_cell_volume 2793.1(4)
_computing_structure_refinement 'SHELXL-97 (Sheldrick, 1997)'
_computing_structure_solution 'SHELXS-97 (Sheldrick, 1990)'
_diffrn_ambient_temperature 150(2)
_diffrn_measured_fraction_theta_full 0.896
_diffrn_measured_fraction_theta_max 0.896
_diffrn_radiation_monochromator graphite
_diffrn_radiation_source 'fine-focus sealed tube'
_diffrn_radiation_type MoK\a
_diffrn_radiation_wavelength 0.71073
_diffrn_reflns_av_R_equivalents 0.1097
_diffrn_reflns_av_sigmaI/netI 0.1093
_diffrn_reflns_limit_h_max 13
_diffrn_reflns_limit_h_min -13
_diffrn_reflns_limit_k_max 18
_diffrn_reflns_limit_k_min -18
_diffrn_reflns_limit_l_max 22
_diffrn_reflns_limit_l_min -22
_diffrn_reflns_number 19128
_diffrn_reflns_theta_full 26.00
_diffrn_reflns_theta_max 26.00
_diffrn_reflns_theta_min 2.93
_exptl_absorpt_coefficient_mu 0.834
_exptl_absorpt_correction_T_max 0.8509
_exptl_absorpt_correction_T_min 0.6804
_exptl_crystal_colour colourless
_exptl_crystal_density_diffrn 1.527
_exptl_crystal_density_method 'not measured'
_exptl_crystal_description Plate
_exptl_crystal_F_000 1308
_exptl_crystal_size_max 0.50
_exptl_crystal_size_mid 0.35
_exptl_crystal_size_min 0.20
_refine_diff_density_max 0.516
_refine_diff_density_min -0.630
_refine_diff_density_rms 0.083
_refine_ls_extinction_method none
_refine_ls_goodness_of_fit_ref 0.920
_refine_ls_hydrogen_treatment mixed
_refine_ls_matrix_type full
_refine_ls_number_parameters 751
_refine_ls_number_reflns 9836
_refine_ls_number_restraints 18
_refine_ls_restrained_S_all 0.920
_refine_ls_R_factor_all 0.0623
_refine_ls_R_factor_gt 0.0432
_refine_ls_shift/su_max 0.001
_refine_ls_shift/su_mean 0.000
_refine_ls_structure_factor_coef Fsqd
_refine_ls_weighting_details 'calc w=1/[\s^2^(Fo^2^)+(0.0393P)^2^+3.6832P] where P=(Fo^2^+2Fc^2^)/3'
_refine_ls_weighting_scheme calc
_refine_ls_wR_factor_gt 0.1083
_refine_ls_wR_factor_ref 0.1180
_reflns_number_gt 7711
_reflns_number_total 9836
_reflns_threshold_expression >2sigma(I)
_cod_data_source_file b002251i.txt
_cod_data_source_block s92-2
_cod_depositor_comments
;
The following automatic conversions were performed:
'_symmetry_cell_setting' value 'Triclinic' changed to 'triclinic'
according to '/home/saulius/struct/CIF-dictionaries/cif_core.dic'
dictionary named 'cif_core.dic' version 2.4.1 from 2010-06-29.

Automatic conversion script
Id: cif_fix_enum 1527 2010-12-29 10:47:43Z saulius 
;
_cod_original_sg_symbol_H-M P-1
_cod_database_code 7009599

loop_
_symmetry_equiv_pos_as_xyz
'x, y, z'
'-x, -y, -z'

loop_
_atom_site_label
_atom_site_type_symbol
_atom_site_fract_x
_atom_site_fract_y
_atom_site_fract_z
_atom_site_U_iso_or_equiv
_atom_site_adp_type
_atom_site_occupancy
_atom_site_symmetry_multiplicity
_atom_site_calc_flag
_atom_site_refinement_flags
_atom_site_disorder_assembly
_atom_site_disorder_group
Cd1 Cd 0.76725(3) 0.91669(2) 0.249874(16) 0.02708(10) Uani 1 1 d . . .
Cd2 Cd 1.24508(3) 1.55144(2) -0.254965(16) 0.03228(10) Uani 1 1 d . . .
O1 O 0.8224(3) 0.8463(2) 0.37125(17) 0.0412(8) Uani 1 1 d . . .
O3 O 0.8193(4) 0.8592(3) 0.48840(17) 0.0577(11) Uani 1 1 d . . .
O4 O 0.7750(6) 0.9806(3) 0.4079(2) 0.0869(17) Uani 1 1 d . . .
O5 O 1.4727(4) 1.5594(2) -0.3280(3) 0.0702(12) Uani 1 1 d . . .
O6 O 1.4814(5) 1.4346(3) -0.2548(2) 0.0856(16) Uani 1 1 d . . .
O7 O 1.0232(5) 1.6288(3) -0.1876(3) 0.0916(17) Uani 1 1 d . . .
O8 O 0.9860(6) 1.5478(3) -0.2597(3) 0.102(2) Uani 1 1 d . . .
O9 O 0.8398(4) 1.6023(3) -0.1747(2) 0.0725(13) Uani 1 1 d . . .
O10 O 1.6501(4) 1.4540(4) -0.3262(2) 0.0881(17) Uani 1 1 d . . .
N1 N 0.9162(3) 0.7808(2) 0.20941(19) 0.0271(8) Uani 1 1 d . . .
N2 N 0.6018(3) 0.8406(2) 0.28019(19) 0.0284(8) Uani 1 1 d . . .
N3 N 0.5987(4) 1.0486(2) 0.27832(19) 0.0325(8) Uani 1 1 d . . .
N4 N 0.9364(3) 0.9874(2) 0.22528(18) 0.0288(8) Uani 1 1 d . . .
N5 N 1.2395(4) 1.4338(2) -0.15105(19) 0.0344(9) Uani 1 1 d . . .
N6 N 1.3001(4) 1.6337(2) -0.17112(19) 0.0303(8) Uani 1 1 d . . .
N7 N 1.2048(4) 1.6920(2) -0.34024(18) 0.0302(8) Uani 1 1 d . . .
N8 N 1.2404(4) 1.4782(2) -0.35774(19) 0.0345(9) Uani 1 1 d . . .
N9 N 0.8046(3) 0.8956(3) 0.42400(18) 0.0290(8) Uani 1 1 d . . .
N10 N 1.5387(4) 1.4810(3) -0.3036(2) 0.0378(9) Uani 1 1 d . . .
N11 N 0.9482(4) 1.5923(3) -0.2051(2) 0.0391(9) Uani 1 1 d . . .
C1 C 1.0134(4) 0.7355(3) 0.2502(2) 0.0305(10) Uani 1 1 d . . .
H1 H 1.0055 0.7473 0.3011 0.037 Uiso 1 1 calc R . .
C2 C 1.1239(4) 0.6728(3) 0.2221(2) 0.0331(10) Uani 1 1 d . . .
H2 H 1.1899 0.6428 0.2531 0.040 Uiso 1 1 calc R . .
C3 C 1.1378(4) 0.6539(3) 0.1482(2) 0.0266(9) Uani 1 1 d . . .
C4 C 1.0369(4) 0.6963(3) 0.1078(2) 0.0322(10) Uani 1 1 d . . .
H4 H 1.0410 0.6830 0.0577 0.039 Uiso 1 1 calc R . .
C5 C 0.9274(4) 0.7593(3) 0.1396(2) 0.0309(9) Uani 1 1 d . . .
H5 H 0.8586 0.7877 0.1104 0.037 Uiso 1 1 calc R . .
C6 C 1.2632(4) 0.5941(3) 0.1149(2) 0.0353(10) Uani 1 1 d . . .
H6A H 1.2511 0.5735 0.0682 0.042 Uiso 1 1 calc R . .
H6B H 1.2926 0.5374 0.1514 0.042 Uiso 1 1 calc R . .
C7 C 0.5002(4) 0.8690(3) 0.2418(2) 0.0315(10) Uani 1 1 d . . .
H7 H 0.5068 0.9065 0.1940 0.038 Uiso 1 1 calc R . .
C8 C 0.3872(4) 0.8466(3) 0.2679(2) 0.0366(10) Uani 1 1 d . . .
H8 H 0.3180 0.8683 0.2384 0.044 Uiso 1 1 calc R . .
C9 C 0.3739(4) 0.7917(3) 0.3383(2) 0.0330(10) Uani 1 1 d . . .
C10 C 0.4802(4) 0.7596(3) 0.3768(2) 0.0298(9) Uani 1 1 d . . .
H10 H 0.4774 0.7196 0.4236 0.036 Uiso 1 1 calc R . .
C11 C 0.5904(4) 0.7857(3) 0.3470(2) 0.0312(9) Uani 1 1 d . . .
H11 H 0.6616 0.7640 0.3749 0.037 Uiso 1 1 calc R . .
C12 C 0.2471(5) 0.7719(4) 0.3701(3) 0.0484(13) Uani 1 1 d . . .
H12A H 0.2171 0.7469 0.3315 0.058 Uiso 1 1 calc R . .
H12B H 0.2595 0.7230 0.4148 0.058 Uiso 1 1 calc R . .
C13 C 0.5179(5) 1.0406(3) 0.3421(3) 0.0478(14) Uani 1 1 d . . .
H13 H 0.5333 0.9822 0.3741 0.057 Uiso 1 1 calc R . .
C14 C 0.4145(5) 1.1119(3) 0.3636(3) 0.0437(12) Uani 1 1 d . . .
H14 H 0.3600 1.1022 0.4091 0.052 Uiso 1 1 calc R . .
C15 C 0.3891(4) 1.1997(3) 0.3181(2) 0.0330(10) Uani 1 1 d . . .
C16 C 0.4727(4) 1.2074(3) 0.2523(2) 0.0322(10) Uani 1 1 d . . .
H16 H 0.4603 1.2650 0.2192 0.039 Uiso 1 1 calc R . .
C17 C 0.5741(4) 1.1313(3) 0.2348(2) 0.0313(10) Uani 1 1 d . . .
H17 H 0.6294 1.1385 0.1891 0.038 Uiso 1 1 calc R . .
C18 C 0.2783(5) 1.2799(3) 0.3416(3) 0.0438(12) Uani 1 1 d . . .
H18A H 0.1988 1.2595 0.3520 0.053 Uiso 1 1 calc R . .
H18B H 0.2679 1.3323 0.2995 0.053 Uiso 1 1 calc R . .
C19 C 0.9355(4) 1.0596(3) 0.2592(2) 0.0335(10) Uani 1 1 d . . .
H19 H 0.8670 1.0802 0.2974 0.040 Uiso 1 1 calc R . .
C20 C 1.0305(4) 1.1056(3) 0.2408(2) 0.0327(10) Uani 1 1 d . . .
H20 H 1.0264 1.1563 0.2669 0.039 Uiso 1 1 calc R . .
C21 C 1.1322(4) 1.0786(3) 0.1843(2) 0.0292(9) Uani 1 1 d . . .
C22 C 1.1330(4) 1.0022(3) 0.1504(2) 0.0320(10) Uani 1 1 d . . .
H22 H 1.2008 0.9797 0.1124 0.038 Uiso 1 1 calc R . .
C23 C 1.0360(4) 0.9592(3) 0.1716(2) 0.0296(9) Uani 1 1 d . . .
H23 H 1.0391 0.9072 0.1474 0.036 Uiso 1 1 calc R . .
C24 C 1.2330(5) 1.1299(3) 0.1586(2) 0.0348(10) Uani 1 1 d . . .
H24A H 1.3185 1.0841 0.1535 0.042 Uiso 1 1 calc R . .
H24B H 1.2318 1.1698 0.1971 0.042 Uiso 1 1 calc R . .
C25 C 1.2098(4) 1.1915(3) 0.0822(2) 0.0300(9) Uani 1 1 d . . .
H25A H 1.2085 1.1519 0.0441 0.036 Uiso 1 1 calc R . .
H25B H 1.1254 1.2386 0.0877 0.036 Uiso 1 1 calc R . .
C26 C 1.3149(5) 1.2420(3) 0.0546(3) 0.0389(11) Uani 1 1 d . . .
H26A H 1.3205 1.2779 0.0944 0.047 Uiso 1 1 calc R . .
H26B H 1.3985 1.1950 0.0456 0.047 Uiso 1 1 calc R . .
C27 C 1.2879(4) 1.3083(3) -0.0177(2) 0.0333(10) Uani 1 1 d . . .
C28 C 1.2074(5) 1.3983(3) -0.0160(2) 0.0414(12) Uani 1 1 d . . .
H28 H 1.1667 1.4188 0.0312 0.050 Uiso 1 1 calc R . .
C29 C 1.1857(5) 1.4584(3) -0.0825(2) 0.0399(12) Uani 1 1 d . . .
H29 H 1.1304 1.5199 -0.0795 0.048 Uiso 1 1 calc R . .
C30 C 1.3159(5) 1.3456(3) -0.1527(2) 0.0337(10) Uani 1 1 d . . .
H30 H 1.3542 1.3261 -0.2005 0.040 Uiso 1 1 calc R . .
C31 C 1.3412(4) 1.2825(3) -0.0886(2) 0.0332(10) Uani 1 1 d . . .
H31 H 1.3953 1.2210 -0.0930 0.040 Uiso 1 1 calc R . .
C32 C 1.4044(4) 1.5974(3) -0.1367(2) 0.0332(10) Uani 1 1 d . . .
H32 H 1.4696 1.5474 -0.1569 0.040 Uiso 1 1 calc R . .
C33 C 1.4235(4) 1.6286(3) -0.0724(2) 0.0319(10) Uani 1 1 d . . .
H33 H 1.5006 1.6010 -0.0503 0.038 Uiso 1 1 calc R . .
C34 C 1.3281(4) 1.7010(3) -0.0409(2) 0.0298(9) Uani 1 1 d . . .
C35 C 1.2217(4) 1.7412(3) -0.0792(2) 0.0314(10) Uani 1 1 d . . .
H35 H 1.1559 1.7925 -0.0613 0.038 Uiso 1 1 calc R . .
C36 C 1.2112(4) 1.7067(3) -0.1433(2) 0.0319(10) Uani 1 1 d . . .
H36 H 1.1380 1.7360 -0.1688 0.038 Uiso 1 1 calc R . .
C37 C 1.3393(4) 1.7306(3) 0.0326(2) 0.0319(10) Uani 1 1 d . . .
H37A H 1.2589 1.7774 0.0485 0.038 Uiso 1 1 calc R . .
H37B H 1.4098 1.7610 0.0244 0.038 Uiso 1 1 calc R . .
C38 C 1.3654(4) 1.6475(3) 0.0962(2) 0.0338(10) Uani 1 1 d . . .
H38A H 1.4489 1.6031 0.0813 0.041 Uiso 1 1 calc R . .
H38B H 1.3726 1.6713 0.1426 0.041 Uiso 1 1 calc R . .
C39 C 1.2913(5) 1.7403(3) -0.3638(2) 0.0350(10) Uani 1 1 d . . .
H39 H 1.3616 1.7278 -0.3359 0.042 Uiso 1 1 calc R . .
C40 C 1.2830(5) 1.8076(3) -0.4268(3) 0.0368(10) Uani 1 1 d . . .
H40 H 1.3474 1.8398 -0.4416 0.044 Uiso 1 1 calc R . .
C41 C 1.1816(5) 1.8281(3) -0.4683(2) 0.0362(11) Uani 1 1 d . . .
C42 C 1.0895(5) 1.7799(3) -0.4424(2) 0.0408(11) Uani 1 1 d . . .
H42 H 1.0167 1.7927 -0.4683 0.049 Uiso 1 1 calc R . .
C43 C 1.1038(4) 1.7137(3) -0.3792(2) 0.0356(10) Uani 1 1 d . . .
H43 H 1.0394 1.6818 -0.3624 0.043 Uiso 1 1 calc R . .
C44 C 1.1725(5) 1.8973(3) -0.5405(3) 0.0494(14) Uani 1 1 d . . .
H44A H 1.2536 1.9155 -0.5545 0.059 Uiso 1 1 calc R . .
H44B H 1.1027 1.9547 -0.5309 0.059 Uiso 1 1 calc R . .
C45 C 1.1468(5) 1.8573(4) -0.6070(3) 0.0565(16) Uani 1 1 d . . .
H45A H 1.0638 1.8417 -0.5932 0.068 Uiso 1 1 calc R . .
H45B H 1.1381 1.9067 -0.6513 0.068 Uiso 1 1 calc R . .
C46 C 1.3020(5) 1.5015(4) -0.4257(3) 0.0435(12) Uani 1 1 d . . .
H46 H 1.3606 1.5376 -0.4284 0.052 Uiso 1 1 calc R . .
C47 C 1.2848(5) 1.4760(3) -0.4914(3) 0.0426(12) Uani 1 1 d . . .
H47 H 1.3313 1.4943 -0.5380 0.051 Uiso 1 1 calc R . .
C48 C 1.1997(5) 1.4235(3) -0.4904(2) 0.0344(10) Uani 1 1 d . . .
C49 C 1.1384(5) 1.3980(3) -0.4202(3) 0.0377(11) Uani 1 1 d . . .
H49 H 1.0806 1.3608 -0.4160 0.045 Uiso 1 1 calc R . .
C50 C 1.1603(5) 1.4262(3) -0.3565(3) 0.0422(12) Uani 1 1 d . . .
H50 H 1.1162 1.4077 -0.3090 0.051 Uiso 1 1 calc R . .
C51 C 1.1812(5) 1.3921(3) -0.5616(3) 0.0412(11) Uani 1 1 d . . .
H51A H 1.1675 1.4463 -0.6022 0.049 Uiso 1 1 calc R . .
H51B H 1.1041 1.3688 -0.5520 0.049 Uiso 1 1 calc R . .
C52 C 1.2977(4) 1.3146(3) -0.5879(2) 0.0339(10) Uani 1 1 d . . .
H52A H 1.3742 1.3387 -0.5992 0.041 Uiso 1 1 calc R . .
H52B H 1.3132 1.2614 -0.5466 0.041 Uiso 1 1 calc R . .
O2 O 0.7299(4) 0.9647(3) 0.12393(17) 0.0568(10) Uani 1 1 d G . .
H2A H 0.6600 0.9842 0.1036 0.068 Uiso 1 1 d G . .
H2B H 0.7827 0.9897 0.0954 0.068 Uiso 1 1 d G . .
N12 N 0.9876(7) 1.0173(4) 0.0014(7) 0.0305(19) Uani 0.50 1 d PDU . .
O11 O 0.8736(5) 1.0510(4) 0.0259(4) 0.0440(17) Uani 0.50 1 d PD . .
O12 O 1.0305(8) 0.9315(4) 0.0012(4) 0.057(2) Uani 0.50 1 d PD . .
O13 O 1.0559(7) 1.0712(5) -0.0236(4) 0.0490(19) Uani 0.50 1 d PD . .
N13 N 0.496(2) 1.0142(13) 0.0067(7) 0.044(5) Uani 0.50 1 d PD . .
O14 O 0.4488(10) 0.9526(6) 0.0442(5) 0.069(3) Uani 0.50 1 d PD . .
O15 O 0.5548(11) 1.0523(6) 0.0376(7) 0.108(4) Uani 0.50 1 d PD . .
O16 O 0.4799(10) 1.0369(9) -0.0610(5) 0.080(4) Uani 0.50 1 d PD . .

loop_
_atom_site_aniso_label
_atom_site_aniso_U_11
_atom_site_aniso_U_22
_atom_site_aniso_U_33
_atom_site_aniso_U_23
_atom_site_aniso_U_13
_atom_site_aniso_U_12
Cd1 0.02017(16) 0.02987(17) 0.02774(16) -0.00208(13) 0.00292(12) -0.00586(12)
Cd2 0.0464(2) 0.02766(17) 0.02191(16) -0.00277(13) -0.00831(14) -0.00684(14)
O1 0.043(2) 0.0469(18) 0.0377(17) -0.0186(16) -0.0004(15) -0.0143(16)
O3 0.047(2) 0.093(3) 0.0215(15) 0.0063(17) -0.0037(15) -0.008(2)
O4 0.148(5) 0.040(2) 0.058(3) -0.005(2) -0.014(3) -0.004(3)
O5 0.055(3) 0.0345(19) 0.122(4) -0.014(2) -0.036(3) 0.0022(18)
O6 0.120(5) 0.098(3) 0.053(2) 0.010(2) 0.002(3) -0.070(3)
O7 0.065(3) 0.056(2) 0.169(5) 0.001(3) -0.054(3) -0.027(2)
O8 0.139(6) 0.066(3) 0.079(3) -0.031(3) 0.032(3) -0.008(3)
O9 0.043(3) 0.120(4) 0.052(2) -0.001(2) 0.010(2) -0.032(3)
O10 0.036(2) 0.125(4) 0.061(3) 0.012(3) 0.003(2) 0.023(2)
N1 0.0186(18) 0.0305(17) 0.0332(18) -0.0070(16) 0.0038(15) -0.0107(14)
N2 0.0210(18) 0.0281(17) 0.0341(18) -0.0076(15) 0.0030(15) -0.0050(14)
N3 0.035(2) 0.0297(18) 0.0293(18) -0.0044(16) 0.0070(16) -0.0094(16)
N4 0.027(2) 0.0294(18) 0.0258(17) -0.0013(15) 0.0011(15) -0.0053(15)
N5 0.048(2) 0.0303(19) 0.0256(18) -0.0020(16) 0.0000(17) -0.0144(17)
N6 0.036(2) 0.0267(17) 0.0287(18) -0.0021(15) -0.0087(16) -0.0081(16)
N7 0.035(2) 0.0291(17) 0.0270(17) -0.0089(15) -0.0087(16) -0.0037(16)
N8 0.051(3) 0.0290(18) 0.0257(17) -0.0085(16) -0.0031(17) -0.0120(17)
N9 0.0193(18) 0.040(2) 0.0258(18) -0.0024(17) -0.0014(14) -0.0079(15)
N10 0.041(2) 0.042(2) 0.0285(18) -0.0036(17) -0.0003(17) -0.0101(19)
N11 0.039(2) 0.035(2) 0.041(2) -0.0007(19) -0.0018(19) -0.0115(18)
C1 0.027(2) 0.038(2) 0.025(2) -0.0031(19) 0.0029(17) -0.0111(19)
C2 0.029(2) 0.032(2) 0.032(2) -0.0015(19) -0.0011(18) -0.0022(18)
C3 0.029(2) 0.0221(19) 0.029(2) -0.0091(17) -0.0016(18) -0.0064(17)
C4 0.033(3) 0.039(2) 0.030(2) -0.014(2) -0.0036(19) -0.013(2)
C5 0.028(2) 0.037(2) 0.034(2) -0.010(2) -0.0045(18) -0.0149(19)
C6 0.038(3) 0.030(2) 0.032(2) -0.0091(19) 0.003(2) -0.0011(19)
C7 0.030(2) 0.039(2) 0.0238(19) -0.0061(19) -0.0023(18) -0.0056(19)
C8 0.025(2) 0.053(3) 0.033(2) -0.007(2) -0.0080(19) -0.008(2)
C9 0.029(2) 0.040(2) 0.035(2) -0.017(2) 0.0040(19) -0.0149(19)
C10 0.029(2) 0.026(2) 0.033(2) -0.0052(18) 0.0007(18) -0.0086(17)
C11 0.023(2) 0.026(2) 0.042(2) 0.0001(19) -0.0103(19) -0.0013(17)
C12 0.039(3) 0.082(4) 0.039(3) -0.020(3) 0.005(2) -0.038(3)
C13 0.053(3) 0.034(2) 0.047(3) -0.007(2) 0.018(3) -0.009(2)
C14 0.045(3) 0.038(2) 0.045(3) -0.016(2) 0.019(2) -0.014(2)
C15 0.029(2) 0.035(2) 0.039(2) -0.024(2) -0.011(2) -0.0012(19)
C16 0.036(3) 0.028(2) 0.036(2) -0.0036(19) -0.016(2) -0.0074(19)
C17 0.035(3) 0.031(2) 0.029(2) -0.0078(19) 0.0027(19) -0.0133(19)
C18 0.036(3) 0.048(3) 0.051(3) -0.027(2) -0.014(2) 0.000(2)
C19 0.031(2) 0.029(2) 0.034(2) -0.0007(19) -0.0027(19) -0.0022(18)
C20 0.038(3) 0.027(2) 0.034(2) -0.0023(19) -0.005(2) -0.0111(19)
C21 0.034(2) 0.029(2) 0.025(2) 0.0081(17) -0.0115(18) -0.0124(18)
C22 0.036(3) 0.034(2) 0.0229(19) 0.0032(18) -0.0010(18) -0.0100(19)
C23 0.032(2) 0.030(2) 0.026(2) -0.0019(18) -0.0020(18) -0.0095(18)
C24 0.038(3) 0.042(2) 0.031(2) 0.0047(19) -0.012(2) -0.024(2)
C25 0.030(2) 0.034(2) 0.030(2) 0.0004(18) -0.0021(18) -0.0182(19)
C26 0.036(3) 0.049(3) 0.040(2) 0.005(2) -0.008(2) -0.028(2)
C27 0.036(3) 0.039(2) 0.032(2) 0.0063(19) -0.0078(19) -0.025(2)
C28 0.055(3) 0.041(3) 0.028(2) -0.007(2) 0.005(2) -0.019(2)
C29 0.054(3) 0.026(2) 0.034(2) -0.006(2) 0.008(2) -0.008(2)
C30 0.045(3) 0.031(2) 0.027(2) -0.0086(19) -0.002(2) -0.014(2)
C31 0.034(3) 0.029(2) 0.039(2) -0.0024(19) -0.002(2) -0.0152(19)
C32 0.034(3) 0.035(2) 0.028(2) -0.0035(19) -0.0034(19) -0.0052(19)
C33 0.022(2) 0.039(2) 0.031(2) -0.0060(19) -0.0056(18) 0.0007(18)
C34 0.030(2) 0.029(2) 0.029(2) -0.0012(18) 0.0008(18) -0.0106(18)
C35 0.033(2) 0.0219(19) 0.036(2) -0.0048(19) -0.0039(19) -0.0015(17)
C36 0.035(2) 0.025(2) 0.034(2) -0.0010(18) -0.0106(19) -0.0032(18)
C37 0.027(2) 0.038(2) 0.036(2) -0.011(2) -0.0049(19) -0.0122(19)
C38 0.030(2) 0.043(2) 0.028(2) -0.010(2) -0.0074(18) -0.005(2)
C39 0.040(3) 0.027(2) 0.041(2) -0.012(2) -0.012(2) -0.0057(19)
C40 0.036(3) 0.027(2) 0.046(3) -0.011(2) -0.003(2) -0.0053(19)
C41 0.040(3) 0.029(2) 0.032(2) -0.0062(19) 0.001(2) 0.0010(19)
C42 0.029(3) 0.053(3) 0.031(2) 0.006(2) -0.0096(19) 0.000(2)
C43 0.026(2) 0.045(3) 0.035(2) -0.001(2) -0.0047(19) -0.011(2)
C44 0.047(3) 0.036(2) 0.044(3) 0.004(2) 0.003(2) 0.010(2)
C45 0.023(3) 0.098(4) 0.034(2) 0.008(3) -0.002(2) -0.006(3)
C46 0.047(3) 0.053(3) 0.037(2) -0.015(2) 0.004(2) -0.024(3)
C47 0.052(3) 0.048(3) 0.032(2) -0.016(2) 0.005(2) -0.020(2)
C48 0.039(3) 0.024(2) 0.037(2) -0.0141(19) -0.008(2) 0.0014(19)
C49 0.042(3) 0.027(2) 0.045(3) -0.009(2) -0.002(2) -0.010(2)
C50 0.053(3) 0.029(2) 0.040(3) 0.000(2) 0.001(2) -0.010(2)
C51 0.043(3) 0.039(2) 0.042(3) -0.014(2) -0.012(2) -0.003(2)
C52 0.033(3) 0.031(2) 0.036(2) -0.011(2) -0.008(2) -0.0003(19)
O2 0.034(2) 0.097(3) 0.0264(16) 0.0041(18) 0.0036(15) -0.009(2)
N12 0.033(3) 0.029(4) 0.024(2) -0.001(3) 0.001(2) -0.004(3)
O11 0.031(4) 0.033(3) 0.057(4) -0.003(3) 0.012(3) -0.003(3)
O12 0.085(7) 0.030(4) 0.039(5) -0.010(4) -0.008(4) 0.015(4)
O13 0.048(5) 0.065(5) 0.037(4) -0.004(3) 0.011(3) -0.032(4)
N13 0.048(5) 0.040(12) 0.044(6) -0.010(8) -0.024(6) 0.001(9)
O14 0.077(8) 0.055(5) 0.049(5) 0.012(4) 0.023(6) -0.008(5)
O15 0.116(9) 0.057(5) 0.168(11) 0.000(6) -0.109(9) -0.006(6)
O16 0.057(7) 0.127(10) 0.048(5) 0.031(5) -0.017(5) -0.031(7)

loop_
_atom_type_symbol
_atom_type_description
_atom_type_scat_dispersion_real
_atom_type_scat_dispersion_imag
_atom_type_scat_source
C C 0.0033 0.0016 'International Tables Vol C Tables 4.2.6.8 and 6.1.1.4'
H H 0.0000 0.0000 'International Tables Vol C Tables 4.2.6.8 and 6.1.1.4'
N N 0.0061 0.0033 'International Tables Vol C Tables 4.2.6.8 and 6.1.1.4'
O O 0.0106 0.0060 'International Tables Vol C Tables 4.2.6.8 and 6.1.1.4'
Cd Cd -0.8075 1.2024 'International Tables Vol C Tables 4.2.6.8 and 6.1.1.4'

loop_
_geom_angle_atom_site_label_1
_geom_angle_atom_site_label_2
_geom_angle_atom_site_label_3
_geom_angle
_geom_angle_site_symmetry_1
_geom_angle_site_symmetry_3
_geom_angle_publ_flag
O2 Cd1 N3 86.34(13) . . ?
O2 Cd1 N4 88.79(13) . . ?
N3 Cd1 N4 98.59(12) . . ?
O2 Cd1 N1 87.43(13) . . ?
N3 Cd1 N1 171.35(13) . . ?
N4 Cd1 N1 87.26(11) . . ?
O2 Cd1 O1 171.43(14) . . ?
N3 Cd1 O1 101.89(12) . . ?
N4 Cd1 O1 92.32(11) . . ?
N1 Cd1 O1 84.14(12) . . ?
O2 Cd1 N2 94.00(14) . . ?
N3 Cd1 N2 82.68(12) . . ?
N4 Cd1 N2 177.01(12) . . ?
N1 Cd1 N2 91.78(11) . . ?
O1 Cd1 N2 84.76(12) . . ?
N8 Cd2 N5 103.39(12) . . ?
N8 Cd2 N7 85.53(12) . . ?
N5 Cd2 N7 165.21(13) . . ?
N8 Cd2 N6 164.42(13) . . ?
N5 Cd2 N6 85.94(12) . . ?
N7 Cd2 N6 88.13(11) . . ?
N8 Cd2 O7 114.56(15) . . ?
N5 Cd2 O7 81.96(14) . . ?
N7 Cd2 O7 83.60(14) . . ?
N6 Cd2 O7 78.75(14) . . ?
N8 Cd2 O5 82.47(14) . . ?
N5 Cd2 O5 117.67(13) . . ?
N7 Cd2 O5 74.77(12) . . ?
N6 Cd2 O5 82.14(13) . . ?
O7 Cd2 O5 151.49(12) . . ?
N8 Cd2 O6 83.33(14) . . ?
N5 Cd2 O6 72.61(13) . . ?
N7 Cd2 O6 120.71(12) . . ?
N6 Cd2 O6 87.73(14) . . ?
O7 Cd2 O6 151.97(14) . . ?
O5 Cd2 O6 46.09(11) . . ?
N9 O1 Cd1 120.5(3) . . ?
N10 O5 Cd2 99.8(3) . . ?
N10 O6 Cd2 98.8(3) . . ?
N11 O7 Cd2 106.3(4) . . ?
C5 N1 C1 116.8(4) . . ?
C5 N1 Cd1 122.4(3) . . ?
C1 N1 Cd1 118.8(3) . . ?
C7 N2 C11 117.0(3) . . ?
C7 N2 Cd1 120.5(3) . . ?
C11 N2 Cd1 120.4(3) . . ?
C17 N3 C13 116.6(4) . . ?
C17 N3 Cd1 125.0(3) . . ?
C13 N3 Cd1 118.4(3) . . ?
C19 N4 C23 117.2(4) . . ?
C19 N4 Cd1 122.5(3) . . ?
C23 N4 Cd1 120.2(3) . . ?
C29 N5 C30 116.6(4) . . ?
C29 N5 Cd2 119.4(3) . . ?
C30 N5 Cd2 121.8(3) . . ?
C32 N6 C36 117.2(4) . . ?
C32 N6 Cd2 121.4(3) . . ?
C36 N6 Cd2 119.4(3) . . ?
C39 N7 C43 117.0(4) . . ?
C39 N7 Cd2 122.6(3) . . ?
C43 N7 Cd2 118.8(3) . . ?
C50 N8 C46 116.3(4) . . ?
C50 N8 Cd2 122.8(3) . . ?
C46 N8 Cd2 119.8(3) . . ?
O3 N9 O4 121.2(4) . . ?
O3 N9 O1 120.9(4) . . ?
O4 N9 O1 117.9(4) . . ?
O10 N10 O6 123.5(5) . . ?
O10 N10 O5 121.3(4) . . ?
O6 N10 O5 115.2(5) . . ?
O9 N11 O7 123.4(5) . . ?
O9 N11 O8 119.8(5) . . ?
O7 N11 O8 116.7(5) . . ?
N1 C1 C2 123.4(4) . . ?
N1 C1 H1 118.3 . . ?
C2 C1 H1 118.3 . . ?
C1 C2 C3 119.6(4) . . ?
C1 C2 H2 120.2 . . ?
C3 C2 H2 120.2 . . ?
C4 C3 C2 117.1(4) . . ?
C4 C3 C6 123.3(4) . . ?
C2 C3 C6 119.5(4) . . ?
C3 C4 C5 120.4(4) . . ?
C3 C4 H4 119.8 . . ?
C5 C4 H4 119.8 . . ?
N1 C5 C4 122.5(4) . . ?
N1 C5 H5 118.8 . . ?
C4 C5 H5 118.8 . . ?
C3 C6 C38 111.4(3) . 1_545 ?
C3 C6 H6A 109.3 . . ?
C38 C6 H6A 109.3 1_545 . ?
C3 C6 H6B 109.3 . . ?
C38 C6 H6B 109.3 1_545 . ?
H6A C6 H6B 108.0 . . ?
N2 C7 C8 123.3(4) . . ?
N2 C7 H7 118.4 . . ?
C8 C7 H7 118.4 . . ?
C7 C8 C9 119.9(4) . . ?
C7 C8 H8 120.1 . . ?
C9 C8 H8 120.1 . . ?
C10 C9 C8 116.8(4) . . ?
C10 C9 C12 122.8(4) . . ?
C8 C9 C12 120.4(4) . . ?
C11 C10 C9 119.9(4) . . ?
C11 C10 H10 120.1 . . ?
C9 C10 H10 120.1 . . ?
N2 C11 C10 123.1(4) . . ?
N2 C11 H11 118.4 . . ?
C10 C11 H11 118.4 . . ?
C45 C12 C9 112.6(4) 1_446 . ?
C45 C12 H12A 109.1 1_446 . ?
C9 C12 H12A 109.1 . . ?
C45 C12 H12B 109.1 1_446 . ?
C9 C12 H12B 109.1 . . ?
H12A C12 H12B 107.8 . . ?
N3 C13 C14 123.6(4) . . ?
N3 C13 H13 118.2 . . ?
C14 C13 H13 118.2 . . ?
C13 C14 C15 120.0(4) . . ?
C13 C14 H14 120.0 . . ?
C15 C14 H14 120.0 . . ?
C16 C15 C14 116.1(4) . . ?
C16 C15 C18 122.9(4) . . ?
C14 C15 C18 121.0(4) . . ?
C17 C16 C15 119.9(4) . . ?
C17 C16 H16 120.0 . . ?
C15 C16 H16 120.0 . . ?
N3 C17 C16 123.8(4) . . ?
N3 C17 H17 118.1 . . ?
C16 C17 H17 118.1 . . ?
C15 C18 C52 111.9(4) . 1_456 ?
C15 C18 H18A 109.2 . . ?
C52 C18 H18A 109.2 1_456 . ?
C15 C18 H18B 109.2 . . ?
C52 C18 H18B 109.2 1_456 . ?
H18A C18 H18B 107.9 . . ?
N4 C19 C20 122.5(4) . . ?
N4 C19 H19 118.7 . . ?
C20 C19 H19 118.7 . . ?
C19 C20 C21 120.8(4) . . ?
C19 C20 H20 119.6 . . ?
C21 C20 H20 119.6 . . ?
C22 C21 C20 116.0(4) . . ?
C22 C21 C24 121.0(4) . . ?
C20 C21 C24 123.0(4) . . ?
C23 C22 C21 120.4(4) . . ?
C23 C22 H22 119.8 . . ?
C21 C22 H22 119.8 . . ?
N4 C23 C22 123.1(4) . . ?
N4 C23 H23 118.5 . . ?
C22 C23 H23 118.5 . . ?
C21 C24 C25 110.8(3) . . ?
C21 C24 H24A 109.5 . . ?
C25 C24 H24A 109.5 . . ?
C21 C24 H24B 109.5 . . ?
C25 C24 H24B 109.5 . . ?
H24A C24 H24B 108.1 . . ?
C26 C25 C24 110.9(4) . . ?
C26 C25 H25A 109.5 . . ?
C24 C25 H25A 109.5 . . ?
C26 C25 H25B 109.5 . . ?
C24 C25 H25B 109.5 . . ?
H25A C25 H25B 108.0 . . ?
C27 C26 C25 111.4(4) . . ?
C27 C26 H26A 109.4 . . ?
C25 C26 H26A 109.4 . . ?
C27 C26 H26B 109.4 . . ?
C25 C26 H26B 109.4 . . ?
H26A C26 H26B 108.0 . . ?
C28 C27 C31 116.5(4) . . ?
C28 C27 C26 121.2(4) . . ?
C31 C27 C26 122.2(4) . . ?
C29 C28 C27 120.4(4) . . ?
C29 C28 H28 119.8 . . ?
C27 C28 H28 119.8 . . ?
N5 C29 C28 122.9(4) . . ?
N5 C29 H29 118.6 . . ?
C28 C29 H29 118.6 . . ?
N5 C30 C31 123.3(4) . . ?
N5 C30 H30 118.4 . . ?
C31 C30 H30 118.4 . . ?
C30 C31 C27 120.2(4) . . ?
C30 C31 H31 119.9 . . ?
C27 C31 H31 119.9 . . ?
N6 C32 C33 123.6(4) . . ?
N6 C32 H32 118.2 . . ?
C33 C32 H32 118.2 . . ?
C32 C33 C34 119.3(4) . . ?
C32 C33 H33 120.3 . . ?
C34 C33 H33 120.3 . . ?
C35 C34 C33 116.7(4) . . ?
C35 C34 C37 122.3(4) . . ?
C33 C34 C37 121.0(4) . . ?
C36 C35 C34 120.2(4) . . ?
C36 C35 H35 119.9 . . ?
C34 C35 H35 119.9 . . ?
N6 C36 C35 122.9(4) . . ?
N6 C36 H36 118.6 . . ?
C35 C36 H36 118.6 . . ?
C34 C37 C38 112.5(3) . . ?
C34 C37 H37A 109.1 . . ?
C38 C37 H37A 109.1 . . ?
C34 C37 H37B 109.1 . . ?
C38 C37 H37B 109.1 . . ?
H37A C37 H37B 107.8 . . ?
C6 C38 C37 114.6(4) 1_565 . ?
C6 C38 H38A 108.6 1_565 . ?
C37 C38 H38A 108.6 . . ?
C6 C38 H38B 108.6 1_565 . ?
C37 C38 H38B 108.6 . . ?
H38A C38 H38B 107.6 . . ?
N7 C39 C40 122.9(4) . . ?
N7 C39 H39 118.5 . . ?
C40 C39 H39 118.5 . . ?
C41 C40 C39 120.2(4) . . ?
C41 C40 H40 119.9 . . ?
C39 C40 H40 119.9 . . ?
C40 C41 C42 116.8(4) . . ?
C40 C41 C44 122.1(4) . . ?
C42 C41 C44 121.0(5) . . ?
C43 C42 C41 119.9(4) . . ?
C43 C42 H42 120.1 . . ?
C41 C42 H42 120.1 . . ?
N7 C43 C42 123.1(4) . . ?
N7 C43 H43 118.5 . . ?
C42 C43 H43 118.5 . . ?
C41 C44 C45 112.7(4) . . ?
C41 C44 H44A 109.0 . . ?
C45 C44 H44A 109.0 . . ?
C41 C44 H44B 109.0 . . ?
C45 C44 H44B 109.0 . . ?
H44A C44 H44B 107.8 . . ?
C12 C45 C44 115.2(4) 1_664 . ?
C12 C45 H45A 108.5 1_664 . ?
C44 C45 H45A 108.5 . . ?
C12 C45 H45B 108.5 1_664 . ?
C44 C45 H45B 108.5 . . ?
H45A C45 H45B 107.5 . . ?
N8 C46 C47 123.5(4) . . ?
N8 C46 H46 118.3 . . ?
C47 C46 H46 118.3 . . ?
C46 C47 C48 120.3(4) . . ?
C46 C47 H47 119.9 . . ?
C48 C47 H47 119.9 . . ?
C49 C48 C47 116.1(4) . . ?
C49 C48 C51 122.3(4) . . ?
C47 C48 C51 121.5(4) . . ?
C50 C49 C48 120.4(4) . . ?
C50 C49 H49 119.8 . . ?
C48 C49 H49 119.8 . . ?
N8 C50 C49 123.4(4) . . ?
N8 C50 H50 118.3 . . ?
C49 C50 H50 118.3 . . ?
C48 C51 C52 111.1(4) . . ?
C48 C51 H51A 109.4 . . ?
C52 C51 H51A 109.4 . . ?
C48 C51 H51B 109.4 . . ?
C52 C51 H51B 109.4 . . ?
H51A C51 H51B 108.0 . . ?
C18 C52 C51 111.6(4) 1_654 . ?
C18 C52 H52A 109.3 1_654 . ?
C51 C52 H52A 109.3 . . ?
C18 C52 H52B 109.3 1_654 . ?
C51 C52 H52B 109.3 . . ?
H52A C52 H52B 108.0 . . ?
Cd1 O2 H2A 131.3 . . ?
Cd1 O2 H2B 116.8 . . ?
H2A O2 H2B 106.4 . . ?
N12 N12 O12 163(2) 2_775 2_775 ?
N12 N12 O12 9.8(13) 2_775 . ?
O12 N12 O12 173.1(9) 2_775 . ?
N12 N12 O11 129.5(16) 2_775 . ?
O12 N12 O11 67.0(8) 2_775 . ?
O12 N12 O11 119.8(6) . . ?
N12 N12 O13 111.6(15) 2_775 . ?
O12 N12 O13 51.9(8) 2_775 . ?
O12 N12 O13 121.3(6) . . ?
O11 N12 O13 118.8(5) . . ?
N12 N12 O13 49.8(12) 2_775 2_775 ?
O12 N12 O13 146.6(10) 2_775 2_775 ?
O12 N12 O13 40.1(4) . 2_775 ?
O11 N12 O13 79.7(5) . 2_775 ?
O13 N12 O13 161.4(5) . 2_775 ?
N12 N12 O11 36.3(12) 2_775 2_775 ?
O12 N12 O11 127.3(10) 2_775 2_775 ?
O12 N12 O11 45.9(4) . 2_775 ?
O11 N12 O11 165.7(5) . 2_775 ?
O13 N12 O11 75.4(5) . 2_775 ?
O13 N12 O11 86.0(4) 2_775 2_775 ?
O12 O11 N12 35.1(4) 2_775 . ?
O12 O11 N12 49.4(4) 2_775 2_775 ?
N12 O11 N12 14.3(5) . 2_775 ?
O12 O11 O13 92.0(4) 2_775 2_775 ?
N12 O11 O13 56.8(4) . 2_775 ?
N12 O11 O13 42.6(2) 2_775 2_775 ?
N12 O12 O13 92.1(9) 2_775 2_775 ?
N12 O12 O11 77.9(8) 2_775 2_775 ?
O13 O12 O11 170.0(8) 2_775 2_775 ?
N12 O12 N12 6.9(9) 2_775 . ?
O13 O12 N12 85.3(6) 2_775 . ?
O11 O12 N12 84.7(6) 2_775 . ?
O12 O13 N12 36.0(5) 2_775 . ?
O12 O13 N12 54.5(5) 2_775 2_775 ?
N12 O13 N12 18.6(5) . 2_775 ?
O12 O13 O11 98.0(6) 2_775 2_775 ?
N12 O13 O11 62.0(4) . 2_775 ?
N12 O13 O11 43.5(3) 2_775 2_775 ?
N13 N13 O14 89(4) 2_675 2_675 ?
N13 N13 O16 88(3) 2_675 2_675 ?
O14 N13 O16 137(2) 2_675 2_675 ?
N13 N13 O15 140(7) 2_675 . ?
O14 N13 O15 78.7(11) 2_675 . ?
O16 N13 O15 76.5(10) 2_675 . ?
N13 N13 O14 67(3) 2_675 . ?
O14 N13 O14 155.9(18) 2_675 . ?
O16 N13 O14 46.6(7) 2_675 . ?
O15 N13 O14 119.6(10) . . ?
N13 N13 O16 68(3) 2_675 . ?
O14 N13 O16 46.9(7) 2_675 . ?
O16 N13 O16 155.9(17) 2_675 . ?
O15 N13 O16 122.0(10) . . ?
O14 N13 O16 118.4(9) . . ?
N13 N13 O15 28(4) 2_675 2_675 ?
O14 N13 O15 98.2(11) 2_675 2_675 ?
O16 N13 O15 99.3(10) 2_675 2_675 ?
O15 N13 O15 169(2) . 2_675 ?
O14 N13 O15 60.7(7) . 2_675 ?
O16 N13 O15 59.4(7) . 2_675 ?
O16 O14 N13 72.3(11) 2_675 2_675 ?
O16 O14 N13 61.8(11) 2_675 . ?
N13 O14 N13 24.1(18) 2_675 . ?
O16 O14 O15 121.9(12) 2_675 2_675 ?
N13 O14 O15 53.4(7) 2_675 2_675 ?
N13 O14 O15 73.3(7) . 2_675 ?
N13 O15 O16 49.4(8) . 2_675 ?
N13 O15 O14 47.9(9) . 2_675 ?
O16 O15 O14 91.3(7) 2_675 2_675 ?
N13 O15 N13 11(2) . 2_675 ?
O16 O15 N13 46.3(5) 2_675 2_675 ?
O14 O15 N13 46.0(5) 2_675 2_675 ?
O14 O16 N13 71.5(10) 2_675 2_675 ?
O14 O16 N13 60.8(12) 2_675 . ?
N13 O16 N13 24.1(17) 2_675 . ?
O14 O16 O15 121.6(12) 2_675 2_675 ?
N13 O16 O15 54.1(7) 2_675 2_675 ?
N13 O16 O15 74.3(8) . 2_675 ?

loop_
_geom_bond_atom_site_label_1
_geom_bond_atom_site_label_2
_geom_bond_distance
_geom_bond_site_symmetry_2
_geom_bond_publ_flag
Cd1 O2 2.331(3) . ?
Cd1 N3 2.347(4) . ?
Cd1 N4 2.349(3) . ?
Cd1 N1 2.354(3) . ?
Cd1 O1 2.358(3) . ?
Cd1 N2 2.368(3) . ?
Cd2 N8 2.333(3) . ?
Cd2 N5 2.350(3) . ?
Cd2 N7 2.362(3) . ?
Cd2 N6 2.366(3) . ?
Cd2 O7 2.571(5) . ?
Cd2 O5 2.653(5) . ?
Cd2 O6 2.677(6) . ?
O1 N9 1.262(5) . ?
O3 N9 1.212(4) . ?
O4 N9 1.218(5) . ?
O5 N10 1.239(5) . ?
O6 N10 1.232(5) . ?
O7 N11 1.225(6) . ?
O8 N11 1.233(6) . ?
O9 N11 1.204(5) . ?
O10 N10 1.196(5) . ?
N1 C5 1.332(5) . ?
N1 C1 1.348(5) . ?
N2 C7 1.339(6) . ?
N2 C11 1.348(5) . ?
N3 C17 1.331(5) . ?
N3 C13 1.341(5) . ?
N4 C19 1.334(6) . ?
N4 C23 1.354(5) . ?
N5 C29 1.343(5) . ?
N5 C30 1.348(6) . ?
N6 C32 1.326(6) . ?
N6 C36 1.345(5) . ?
N7 C39 1.334(6) . ?
N7 C43 1.346(6) . ?
N8 C50 1.335(6) . ?
N8 C46 1.341(5) . ?
C1 C2 1.382(6) . ?
C1 H1 0.9500 . ?
C2 C3 1.387(6) . ?
C2 H2 0.9500 . ?
C3 C4 1.368(6) . ?
C3 C6 1.501(6) . ?
C4 C5 1.401(6) . ?
C4 H4 0.9500 . ?
C5 H5 0.9500 . ?
C6 C38 1.528(6) 1_545 ?
C6 H6A 0.9900 . ?
C6 H6B 0.9900 . ?
C7 C8 1.369(6) . ?
C7 H7 0.9500 . ?
C8 C9 1.401(6) . ?
C8 H8 0.9500 . ?
C9 C10 1.382(6) . ?
C9 C12 1.511(6) . ?
C10 C11 1.378(6) . ?
C10 H10 0.9500 . ?
C11 H11 0.9500 . ?
C12 C45 1.496(8) 1_446 ?
C12 H12A 0.9900 . ?
C12 H12B 0.9900 . ?
C13 C14 1.369(7) . ?
C13 H13 0.9500 . ?
C14 C15 1.406(6) . ?
C14 H14 0.9500 . ?
C15 C16 1.385(6) . ?
C15 C18 1.503(6) . ?
C16 C17 1.382(6) . ?
C16 H16 0.9500 . ?
C17 H17 0.9500 . ?
C18 C52 1.525(6) 1_456 ?
C18 H18A 0.9900 . ?
C18 H18B 0.9900 . ?
C19 C20 1.383(6) . ?
C19 H19 0.9500 . ?
C20 C21 1.396(6) . ?
C20 H20 0.9500 . ?
C21 C22 1.390(6) . ?
C21 C24 1.499(6) . ?
C22 C23 1.374(6) . ?
C22 H22 0.9500 . ?
C23 H23 0.9500 . ?
C24 C25 1.537(5) . ?
C24 H24A 0.9900 . ?
C24 H24B 0.9900 . ?
C25 C26 1.535(5) . ?
C25 H25A 0.9900 . ?
C25 H25B 0.9900 . ?
C26 C27 1.513(6) . ?
C26 H26A 0.9900 . ?
C26 H26B 0.9900 . ?
C27 C28 1.384(7) . ?
C27 C31 1.386(6) . ?
C28 C29 1.381(6) . ?
C28 H28 0.9500 . ?
C29 H29 0.9500 . ?
C30 C31 1.374(6) . ?
C30 H30 0.9500 . ?
C31 H31 0.9500 . ?
C32 C33 1.394(6) . ?
C32 H32 0.9500 . ?
C33 C34 1.397(6) . ?
C33 H33 0.9500 . ?
C34 C35 1.389(6) . ?
C34 C37 1.507(6) . ?
C35 C36 1.383(6) . ?
C35 H35 0.9500 . ?
C36 H36 0.9500 . ?
C37 C38 1.537(6) . ?
C37 H37A 0.9900 . ?
C37 H37B 0.9900 . ?
C38 C6 1.528(6) 1_565 ?
C38 H38A 0.9900 . ?
C38 H38B 0.9900 . ?
C39 C40 1.381(6) . ?
C39 H39 0.9500 . ?
C40 C41 1.380(7) . ?
C40 H40 0.9500 . ?
C41 C42 1.388(7) . ?
C41 C44 1.518(6) . ?
C42 C43 1.375(6) . ?
C42 H42 0.9500 . ?
C43 H43 0.9500 . ?
C44 C45 1.535(8) . ?
C44 H44A 0.9900 . ?
C44 H44B 0.9900 . ?
C45 C12 1.496(8) 1_664 ?
C45 H45A 0.9900 . ?
C45 H45B 0.9900 . ?
C46 C47 1.366(6) . ?
C46 H46 0.9500 . ?
C47 C48 1.389(6) . ?
C47 H47 0.9500 . ?
C48 C49 1.378(6) . ?
C48 C51 1.510(6) . ?
C49 C50 1.375(7) . ?
C49 H49 0.9500 . ?
C50 H50 0.9500 . ?
C51 C52 1.528(6) . ?
C51 H51A 0.9900 . ?
C51 H51B 0.9900 . ?
C52 C18 1.525(6) 1_654 ?
C52 H52A 0.9900 . ?
C52 H52B 0.9900 . ?
O2 H2A 0.8595 . ?
O2 H2B 0.8386 . ?
N12 N12 0.518(11) 2_775 ?
N12 O12 0.731(8) 2_775 ?
N12 O12 1.236(7) . ?
N12 O11 1.243(6) . ?
N12 O13 1.243(6) . ?
N12 O13 1.513(9) 2_775 ?
N12 O11 1.622(9) 2_775 ?
O11 O12 1.170(10) 2_775 ?
O11 N12 1.622(9) 2_775 ?
O11 O13 1.778(9) 2_775 ?
O12 N12 0.731(8) 2_775 ?
O12 O13 0.979(9) 2_775 ?
O12 O11 1.170(10) 2_775 ?
O13 O12 0.979(9) 2_775 ?
O13 N12 1.513(9) 2_775 ?
O13 O11 1.778(9) 2_775 ?
N13 N13 0.51(4) 2_675 ?
N13 O14 1.14(2) 2_675 ?
N13 O16 1.151(18) 2_675 ?
N13 O15 1.228(9) . ?
N13 O14 1.239(9) . ?
N13 O16 1.240(9) . ?
N13 O15 1.649(15) 2_675 ?
O14 O16 0.950(12) 2_675 ?
O14 N13 1.14(2) 2_675 ?
O14 O15 1.501(14) 2_675 ?
O15 O16 1.475(14) 2_675 ?
O15 O14 1.501(14) 2_675 ?
O15 N13 1.649(15) 2_675 ?
O16 O14 0.950(12) 2_675 ?
O16 N13 1.151(18) 2_675 ?
O16 O15 1.475(14) 2_675 ?

loop_
_geom_hbond_atom_site_label_D
_geom_hbond_atom_site_label_H
_geom_hbond_atom_site_label_A
_geom_hbond_distance_DH
_geom_hbond_distance_HA
_geom_hbond_distance_DA
_geom_hbond_angle_DHA
_geom_hbond_site_symmetry_A
O2 H2A O16 0.86 1.96 2.751(11) 152.4 2_675
O2 H2A O15 0.86 1.78 2.587(9) 156.3 .
O2 H2B O11 0.84 1.77 2.604(6) 170.6 .
O2 H2B O13 0.84 2.09 2.698(7) 129.4 2_775

loop_
_geom_torsion_atom_site_label_1
_geom_torsion_atom_site_label_2
_geom_torsion_atom_site_label_3
_geom_torsion_atom_site_label_4
_geom_torsion
_geom_torsion_site_symmetry_1
_geom_torsion_site_symmetry_2
_geom_torsion_site_symmetry_3
_geom_torsion_site_symmetry_4
_geom_torsion_publ_flag
C34 C37 C38 C6 -58.9(5) . . . 1_565 ?
C37 C38 C6 C3 -66.3(5) . . 1_565 1_565 ?
C41 C44 C45 C12 -60.8(6) . . . 1_664 ?
C44 C45 C12 C10 -36.2(6) . . 1_664 1_664 ?
C48 C51 C52 C18 178.0(4) . . . 1_654 ?
C51 C52 C18 C15 -176.6(4) . . 1_654 1_654 ?
C21 C24 C25 C26 -178.4(4) . . . . ?
C24 C25 C26 C27 -175.9(4) . . . . ?
